data_1551029
loop_
_publ_author_name
'Osuka, Atsuhiro'
'Shimizu, Daiki'
'Furukawa, Ko'
'Adinarayana, Bellamkonda'

_publ_section_title
;
 Stable radical versus reversible \s-bond formation of
 (porphyrinyl)dicyanomethyl radicals
;
_journal_name_full 'Chemical Science'
_journal_paper_doi 10.1039/C9SC01631G
_journal_year 2019
_chemical_formula_moiety 'C65 H70 Cl2 N6 Ni, 0.2(C H Cl3), 0.4 (O)'
_chemical_formula_sum 'C65.2 H70.2 Cl2.6 N6 Ni O0.4'
_chemical_formula_weight 1095.14
_space_group_crystal_system monoclinic
_space_group_IT_number 15
_space_group_name_Hall '-C 2yc'
_space_group_name_H-M_alt 'C 1 2/c 1'
_symmetry_space_group_name_Hall '-C 2yc'
_symmetry_space_group_name_H-M 'C 1 2/c 1'
_atom_sites_solution_hydrogens geom
_audit_creation_method SHELXL-2014/7
_audit_update_record
;
2019-03-04 deposited with the CCDC.    2019-05-13 downloaded from the CCDC.
;
_cell_angle_alpha 90
_cell_angle_beta 102.621(2)
_cell_angle_gamma 90
_cell_formula_units_Z 8
_cell_length_a 40.0152(8)
_cell_length_b 12.8645(3)
_cell_length_c 23.9666(6)
_cell_measurement_reflns_used 3959
_cell_measurement_temperature 93(2)
_cell_measurement_theta_max 68.5
_cell_measurement_theta_min 28.6
_cell_volume 12039.3(5)
_computing_structure_refinement 'SHELXL-2014/7 (Sheldrick, 2014)'
_diffrn_ambient_temperature 93(2)
_diffrn_detector_area_resol_mean 5.8140
_diffrn_measured_fraction_theta_full 0.987
_diffrn_measured_fraction_theta_max 0.961
_diffrn_measurement_device_type 'Rigaku XtaLAB P200'
_diffrn_measurement_method \w
_diffrn_radiation_type CuK\a
_diffrn_radiation_wavelength 1.54184
_diffrn_reflns_av_R_equivalents 0.0424
_diffrn_reflns_av_unetI/netI 0.0437
_diffrn_reflns_Laue_measured_fraction_full 0.987
_diffrn_reflns_Laue_measured_fraction_max 0.961
_diffrn_reflns_limit_h_max 49
_diffrn_reflns_limit_h_min -48
_diffrn_reflns_limit_k_max 15
_diffrn_reflns_limit_k_min -13
_diffrn_reflns_limit_l_max 29
_diffrn_reflns_limit_l_min -29
_diffrn_reflns_number 41466
_diffrn_reflns_point_group_measured_fraction_full 0.987
_diffrn_reflns_point_group_measured_fraction_max 0.961
_diffrn_reflns_theta_full 67.684
_diffrn_reflns_theta_max 74.413
_diffrn_reflns_theta_min 2.263
_exptl_absorpt_coefficient_mu 1.864
_exptl_absorpt_correction_T_max 1.000
_exptl_absorpt_correction_T_min 0.653
_exptl_absorpt_correction_type multi-scan
_exptl_absorpt_process_details 'REQAB (Rigaku, 1998)'
_exptl_crystal_colour red
_exptl_crystal_density_diffrn 1.208
_exptl_crystal_description prism
_exptl_crystal_F_000 4630.4
_exptl_crystal_size_max 0.34
_exptl_crystal_size_mid 0.24
_exptl_crystal_size_min 0.05
_refine_diff_density_max 1.316
_refine_diff_density_min -0.709
_refine_diff_density_rms 0.075
_refine_ls_extinction_method none
_refine_ls_goodness_of_fit_ref 1.025
_refine_ls_hydrogen_treatment constr
_refine_ls_matrix_type full
_refine_ls_number_parameters 811
_refine_ls_number_reflns 11807
_refine_ls_number_restraints 189
_refine_ls_restrained_S_all 1.045
_refine_ls_R_factor_all 0.0851
_refine_ls_R_factor_gt 0.0719
_refine_ls_shift/su_max 0.001
_refine_ls_shift/su_mean 0.000
_refine_ls_structure_factor_coef Fsqd
_refine_ls_weighting_details 'w=1/[\s^2^(Fo^2^)+(0.1339P)^2^+16.6857P] where P=(Fo^2^+2Fc^2^)/3'
_refine_ls_weighting_scheme calc
_refine_ls_wR_factor_gt 0.2039
_refine_ls_wR_factor_ref 0.2171
_reflns_Friedel_coverage 0.000
_reflns_number_gt 9478
_reflns_number_total 11807
_reflns_threshold_expression 'I > 2\s(I)'
_cod_data_source_file c9sc01631g2.cif
_cod_data_source_block 180405adi
_cod_depositor_comments
;
The following automatic conversions were performed:

'_exptl_absorpt_correction_type' value 'Multi-scan' changed to
'multi-scan' according to
/home/data/users/saulius/crontab/automatic-downloads/rss-feeds/RSC/lib/dictionaries/cif_core.dic
dictionary named 'cif_core.dic' version 2.4.2 from 2011-04-26.

Automatic conversion script
Id: cif_fix_values 4973 2017-02-22 13:04:09Z antanas 
;
_cod_database_code 1551029
_shelx_shelxl_version_number 2014/7
_shelx_space_group_comment
;
The symmetry employed for this shelxl refinement is uniquely defined
by the following loop, which should always be used as a source of
symmetry information in preference to the above space-group names.
They are only intended as comments.
;

loop_
_space_group_symop_operation_xyz
'x, y, z'
'-x, y, -z+1/2'
'x+1/2, y+1/2, z'
'-x+1/2, y+1/2, -z+1/2'
'-x, -y, -z'
'x, -y, z-1/2'
'-x+1/2, -y+1/2, -z'
'x+1/2, -y+1/2, z-1/2'

loop_
_atom_site_label
_atom_site_type_symbol
_atom_site_fract_x
_atom_site_fract_y
_atom_site_fract_z
_atom_site_U_iso_or_equiv
_atom_site_adp_type
_atom_site_occupancy
_atom_site_site_symmetry_order
_atom_site_calc_flag
_atom_site_refinement_flags_posn
_atom_site_refinement_flags_adp
_atom_site_refinement_flags_occupancy
_atom_site_disorder_assembly
_atom_site_disorder_group
C1 C 0.31481(7) 0.6192(2) 0.42460(13) 0.0441(6) Uani 1 1 d . . . . .
C2 C 0.28748(9) 0.6544(3) 0.44865(16) 0.0546(8) Uani 1 1 d . . . . .
H1 H 0.2761 0.7194 0.4416 0.066 Uiso 1 1 calc R U . . .
C3 C 0.28061(8) 0.5786(3) 0.48347(15) 0.0532(7) Uani 1 1 d . . . . .
C4 C 0.30553(7) 0.4965(2) 0.48461(13) 0.0445(6) Uani 1 1 d . . . . .
C5 C 0.31226(7) 0.4120(2) 0.52164(13) 0.0452(6) Uani 1 1 d . . . . .
C6 C 0.34352(8) 0.3594(2) 0.53139(13) 0.0436(6) Uani 1 1 d . . . . .
C7 C 0.35959(9) 0.3003(3) 0.58164(15) 0.0530(7) Uani 1 1 d . . . . .
C8 C 0.39174(9) 0.2773(3) 0.57737(15) 0.0551(8) Uani 1 1 d . . . . .
H2 H 0.4086 0.2426 0.6051 0.066 Uiso 1 1 calc R U . . .
C9 C 0.39554(7) 0.3148(2) 0.52345(14) 0.0477(7) Uani 1 1 d . . . . .
C10 C 0.42330(7) 0.2933(2) 0.49903(13) 0.0446(6) Uani 1 1 d . . . . .
C11 C 0.42163(7) 0.3085(2) 0.44156(14) 0.0444(6) Uani 1 1 d . . . . .
C12 C 0.44379(8) 0.2599(2) 0.40966(15) 0.0505(7) Uani 1 1 d . . . . .
H3 H 0.4642 0.2223 0.4251 0.061 Uiso 1 1 calc R U . . .
C13 C 0.43040(8) 0.2774(2) 0.35385(15) 0.0511(7) Uani 1 1 d . . . . .
H4 H 0.4389 0.2516 0.3225 0.061 Uiso 1 1 calc R U . . .
C14 C 0.40076(7) 0.3428(2) 0.35069(13) 0.0438(6) Uani 1 1 d . . . . .
C15 C 0.38336(7) 0.3923(2) 0.30167(14) 0.0465(7) Uani 1 1 d . . . . .
C16 C 0.36359(7) 0.4795(2) 0.30566(13) 0.0420(6) Uani 1 1 d . . . . .
C17 C 0.35441(7) 0.5560(2) 0.26137(14) 0.0472(7) Uani 1 1 d . . . . .
H5 H 0.3565 0.5495 0.2228 0.057 Uiso 1 1 calc R U . . .
C18 C 0.34231(7) 0.6389(2) 0.28515(14) 0.0460(7) Uani 1 1 d . . . . .
H6 H 0.3359 0.7039 0.2672 0.055 Uiso 1 1 calc R U . . .
C19 C 0.34092(7) 0.6108(2) 0.34258(13) 0.0410(6) Uani 1 1 d . . . . .
C20 C 0.32412(7) 0.6663(2) 0.37797(13) 0.0428(6) Uani 1 1 d . . . . .
N1 N 0.32582(6) 0.52301(18) 0.44677(10) 0.0402(5) Uani 1 1 d . . . . .
N2 N 0.36616(6) 0.36721(19) 0.49590(11) 0.0439(5) Uani 1 1 d . . . . .
N3 N 0.39560(6) 0.36029(18) 0.40472(11) 0.0413(5) Uani 1 1 d . . . . .
N4 N 0.35460(5) 0.51267(18) 0.35510(11) 0.0399(5) Uani 1 1 d . . . . .
C21 C 0.28449(8) 0.3754(3) 0.55253(15) 0.0511(7) Uani 1 1 d . . . . .
H92 H 0.2624 0.3993 0.5278 0.061 Uiso 1 1 calc R U . . .
C22 C 0.28196(12) 0.2596(4) 0.5531(2) 0.0764(11) Uani 1 1 d . . . . .
N5 N 0.27708(10) 0.1644(4) 0.5467(2) 0.0960(14) Uani 1 1 d . . . . .
C23 C 0.28532(10) 0.4209(3) 0.60799(17) 0.0624(9) Uani 1 1 d . . . . .
N6 N 0.28519(10) 0.4594(3) 0.65166(16) 0.0770(10) Uani 1 1 d . . . . .
Cl1 Cl 0.34446(3) 0.27051(8) 0.64147(4) 0.0660(3) Uani 1 1 d . . . . .
C24 C 0.45462(8) 0.2439(2) 0.53440(14) 0.0472(7) Uani 1 1 d . . . . .
C25 C 0.48514(8) 0.2997(3) 0.54579(15) 0.0501(7) Uani 1 1 d . . . . .
H7 H 0.4856 0.3676 0.5304 0.060 Uiso 1 1 calc R U . . .
C26 C 0.51480(8) 0.2584(3) 0.57917(16) 0.0549(8) Uani 1 1 d . . . . .
C27 C 0.51320(8) 0.1576(3) 0.60021(16) 0.0583(8) Uani 1 1 d . . . . .
H8 H 0.5333 0.1284 0.6234 0.070 Uiso 1 1 calc R U . . .
C28 C 0.48355(9) 0.0985(3) 0.58867(16) 0.0570(8) Uani 1 1 d . . . . .
C29 C 0.45394(8) 0.1433(3) 0.55521(15) 0.0521(7) Uani 1 1 d . . . . .
H9 H 0.4332 0.1046 0.5467 0.063 Uiso 1 1 calc R U . . .
C30 C 0.54866(9) 0.3196(3) 0.5931(2) 0.0713(11) Uani 1 1 d . . . . .
C31 C 0.54520(12) 0.4268(4) 0.5665(3) 0.0965(17) Uani 1 1 d . . . . .
H55 H 0.5274 0.4656 0.5799 0.145 Uiso 1 1 calc R U . . .
H56 H 0.5671 0.4638 0.5777 0.145 Uiso 1 1 calc R U . . .
H57 H 0.5389 0.4205 0.5248 0.145 Uiso 1 1 calc R U . . .
C32 C 0.55867(13) 0.3361(6) 0.6582(3) 0.118(2) Uani 1 1 d . . . . .
H58 H 0.5612 0.2685 0.6775 0.177 Uiso 1 1 calc R U . . .
H59 H 0.5804 0.3741 0.6681 0.177 Uiso 1 1 calc R U . . .
H60 H 0.5408 0.3762 0.6706 0.177 Uiso 1 1 calc R U . . .
C33 C 0.57651(10) 0.2607(4) 0.5717(3) 0.0888(15) Uani 1 1 d . . . . .
H61 H 0.5790 0.1910 0.5886 0.133 Uiso 1 1 calc R U . . .
H62 H 0.5701 0.2550 0.5300 0.133 Uiso 1 1 calc R U . . .
H63 H 0.5982 0.2983 0.5829 0.133 Uiso 1 1 calc R U . . .
C34 C 0.48153(10) -0.0142(3) 0.6086(2) 0.0716(11) Uani 1 1 d . . . . .
C35 C 0.47544(13) -0.0842(3) 0.5553(2) 0.0877(15) Uani 1 1 d . . . . .
H64 H 0.4945 -0.0763 0.5360 0.132 Uiso 1 1 calc R U . . .
H65 H 0.4739 -0.1568 0.5668 0.132 Uiso 1 1 calc R U . . .
H66 H 0.4540 -0.0640 0.5291 0.132 Uiso 1 1 calc R U . . .
C36 C 0.51492(13) -0.0481(4) 0.6497(2) 0.0837(13) Uani 1 1 d . . . . .
H67 H 0.5341 -0.0411 0.6306 0.126 Uiso 1 1 calc R U . . .
H68 H 0.5190 -0.0040 0.6839 0.126 Uiso 1 1 calc R U . . .
H69 H 0.5129 -0.1208 0.6608 0.126 Uiso 1 1 calc R U . . .
C37 C 0.45198(15) -0.0256(4) 0.6392(3) 0.109(2) Uani 1 1 d . . . . .
H70 H 0.4508 -0.0978 0.6518 0.164 Uiso 1 1 calc R U . . .
H71 H 0.4558 0.0206 0.6724 0.164 Uiso 1 1 calc R U . . .
H72 H 0.4304 -0.0072 0.6129 0.164 Uiso 1 1 calc R U . . .
C38 C 0.31172(7) 0.7731(2) 0.35986(13) 0.0437(6) Uani 1 1 d . . . . .
C39 C 0.28596(7) 0.7863(2) 0.31090(13) 0.0441(6) Uani 1 1 d . . . . .
H10 H 0.2747 0.7270 0.2918 0.053 Uiso 1 1 calc R U . . .
C40 C 0.27638(7) 0.8855(2) 0.28939(13) 0.0436(6) Uani 1 1 d . . . . .
C41 C 0.29238(8) 0.9706(2) 0.31958(14) 0.0468(7) Uani 1 1 d . . . . .
H11 H 0.2857 1.0385 0.3059 0.056 Uiso 1 1 calc R U . . .
C42 C 0.31807(8) 0.9600(2) 0.36957(14) 0.0483(7) Uani 1 1 d . . . . .
C43 C 0.32723(8) 0.8600(2) 0.38950(14) 0.0476(7) Uani 1 1 d . . . . .
H12 H 0.3442 0.8508 0.4236 0.057 Uiso 1 1 calc R U . . .
C44 C 0.24964(8) 0.8944(2) 0.23259(13) 0.0465(7) Uani 1 1 d . . . . .
C45 C 0.21617(8) 0.8424(3) 0.23908(16) 0.0553(8) Uani 1 1 d . . . . .
H73 H 0.2207 0.7697 0.2505 0.083 Uiso 1 1 calc R U . . .
H74 H 0.2070 0.8791 0.2684 0.083 Uiso 1 1 calc R U . . .
H75 H 0.1994 0.8453 0.2025 0.083 Uiso 1 1 calc R U . . .
C46 C 0.26324(10) 0.8395(3) 0.18518(15) 0.0601(9) Uani 1 1 d . . . . .
H76 H 0.2684 0.7668 0.1959 0.090 Uiso 1 1 calc R U . . .
H77 H 0.2459 0.8424 0.1494 0.090 Uiso 1 1 calc R U . . .
H78 H 0.2841 0.8744 0.1800 0.090 Uiso 1 1 calc R U . . .
C47 C 0.24185(9) 1.0075(3) 0.21480(15) 0.0543(8) Uani 1 1 d . . . . .
H79 H 0.2331 1.0438 0.2446 0.081 Uiso 1 1 calc R U . . .
H80 H 0.2628 1.0416 0.2095 0.081 Uiso 1 1 calc R U . . .
H81 H 0.2246 1.0096 0.1788 0.081 Uiso 1 1 calc R U . . .
C48 C 0.33584(10) 1.0575(3) 0.39915(17) 0.0625(9) Uani 1 1 d . U . . .
C49 C 0.35132(17) 1.1171(5) 0.3565(3) 0.116(2) Uani 1 1 d . U . . .
H82 H 0.3337 1.1294 0.3217 0.174 Uiso 1 1 calc R U . . .
H83 H 0.3602 1.1838 0.3732 0.174 Uiso 1 1 calc R U . . .
H84 H 0.3701 1.0766 0.3471 0.174 Uiso 1 1 calc R U . . .
C50 C 0.30858(16) 1.1336(4) 0.4129(3) 0.115(2) Uani 1 1 d . U . . .
H85 H 0.2917 1.1495 0.3777 0.173 Uiso 1 1 calc R U . . .
H86 H 0.2970 1.1013 0.4405 0.173 Uiso 1 1 calc R U . . .
H87 H 0.3198 1.1979 0.4290 0.173 Uiso 1 1 calc R U . . .
C51 C 0.3604(2) 1.0359(4) 0.4524(3) 0.156(3) Uani 1 1 d . U . . .
H88 H 0.3490 0.9973 0.4783 0.234 Uiso 1 1 calc R U . . .
H89 H 0.3793 0.9942 0.4444 0.234 Uiso 1 1 calc R U . . .
H90 H 0.3693 1.1015 0.4705 0.234 Uiso 1 1 calc R U . . .
Cl2 Cl 0.24862(3) 0.58639(8) 0.52104(5) 0.0714(3) Uani 1 1 d . . . . .
C52 C 0.39288(18) 0.3648(7) 0.2475(2) 0.041(2) Uani 0.5 1 d G . P A -1
C53 C 0.36956(16) 0.3044(6) 0.2095(3) 0.050(2) Uani 0.5 1 d G . P A -1
H13 H 0.3501 0.2766 0.2208 0.060 Uiso 0.5 1 calc R U P A -1
C54 C 0.37477(15) 0.2848(5) 0.1550(3) 0.055(2) Uani 0.5 1 d G . P A -1
C55 C 0.40330(18) 0.3255(6) 0.1385(2) 0.057(3) Uani 0.5 1 d G . P A -1
H14 H 0.4069 0.3121 0.1013 0.068 Uiso 0.5 1 calc R U P A -1
C56 C 0.42663(16) 0.3859(5) 0.1765(3) 0.054(2) Uani 0.5 1 d G . P A -1
C57 C 0.42142(16) 0.4055(5) 0.2310(3) 0.051(2) Uani 0.5 1 d G . P A -1
H15 H 0.4374 0.4468 0.2569 0.062 Uiso 0.5 1 calc R U P A -1
C58 C 0.3480(2) 0.2204(7) 0.1134(3) 0.073(2) Uani 0.5 1 d D U P A -1
C59 C 0.3485(4) 0.1108(9) 0.1374(6) 0.079(4) Uani 0.5 1 d D U P A -1
H19 H 0.3713 0.0805 0.1405 0.119 Uiso 0.5 1 calc R U P A -1
H20 H 0.3431 0.1132 0.1754 0.119 Uiso 0.5 1 calc R U P A -1
H21 H 0.3315 0.0680 0.1119 0.119 Uiso 0.5 1 calc R U P A -1
C60 C 0.3124(2) 0.2660(8) 0.1090(4) 0.084(3) Uani 0.5 1 d D U P A -1
H22 H 0.3074 0.2696 0.1472 0.127 Uiso 0.5 1 calc R U P A -1
H23 H 0.3115 0.3360 0.0926 0.127 Uiso 0.5 1 calc R U P A -1
H24 H 0.2954 0.2217 0.0843 0.127 Uiso 0.5 1 calc R U P A -1
C61 C 0.3552(3) 0.2156(10) 0.0536(4) 0.099(3) Uani 0.5 1 d D U P A -1
H25 H 0.3780 0.1863 0.0558 0.148 Uiso 0.5 1 calc R U P A -1
H26 H 0.3380 0.1714 0.0292 0.148 Uiso 0.5 1 calc R U P A -1
H27 H 0.3541 0.2858 0.0375 0.148 Uiso 0.5 1 calc R U P A -1
C62 C 0.4587(2) 0.4316(6) 0.1592(3) 0.072(2) Uani 0.5 1 d D . P A -1
C63 C 0.4624(4) 0.5468(10) 0.1744(6) 0.083(4) Uani 0.5 1 d D . P A -1
H28 H 0.4423 0.5846 0.1532 0.124 Uiso 0.5 1 calc R U P A -1
H29 H 0.4641 0.5554 0.2156 0.124 Uiso 0.5 1 calc R U P A -1
H30 H 0.4831 0.5743 0.1643 0.124 Uiso 0.5 1 calc R U P A -1
C64 C 0.4573(4) 0.4209(9) 0.0956(5) 0.128(6) Uani 0.5 1 d D . P A -1
H31 H 0.4371 0.4578 0.0740 0.192 Uiso 0.5 1 calc R U P A -1
H32 H 0.4780 0.4508 0.0867 0.192 Uiso 0.5 1 calc R U P A -1
H33 H 0.4557 0.3471 0.0850 0.192 Uiso 0.5 1 calc R U P A -1
C65 C 0.4900(2) 0.3743(7) 0.1923(5) 0.102(4) Uani 0.5 1 d D . P A -1
H34 H 0.4910 0.3810 0.2334 0.152 Uiso 0.5 1 calc R U P A -1
H35 H 0.4884 0.3007 0.1816 0.152 Uiso 0.5 1 calc R U P A -1
H36 H 0.5107 0.4043 0.1833 0.152 Uiso 0.5 1 calc R U P A -1
C66 C 0.3847(2) 0.3544(7) 0.2415(3) 0.051(3) Uani 0.5 1 d G . P A -2
C67 C 0.3656(2) 0.2695(7) 0.2168(3) 0.058(3) Uani 0.5 1 d G . P A -2
H16 H 0.3503 0.2360 0.2363 0.069 Uiso 0.5 1 calc R U P A -2
C68 C 0.36871(17) 0.2338(5) 0.1634(3) 0.062(2) Uani 0.5 1 d G . P A -2
C69 C 0.39100(19) 0.2829(6) 0.1348(2) 0.068(3) Uani 0.5 1 d G . P A -2
H17 H 0.3931 0.2585 0.0984 0.082 Uiso 0.5 1 calc R U P A -2
C70 C 0.41014(18) 0.3678(5) 0.1596(3) 0.058(2) Uani 0.5 1 d G . P A -2
C71 C 0.40700(17) 0.4035(5) 0.2129(3) 0.057(2) Uani 0.5 1 d G . P A -2
H18 H 0.4201 0.4615 0.2298 0.069 Uiso 0.5 1 calc R U P A -2
C72 C 0.3451(5) 0.1498(15) 0.1334(8) 0.093(4) Uani 0.5 1 d . U P A -2
C73 C 0.3072(2) 0.1748(11) 0.1313(5) 0.101(3) Uani 0.5 1 d . U P A -2
H37 H 0.2928 0.1186 0.1115 0.151 Uiso 0.5 1 calc R U P A -2
H38 H 0.3037 0.1815 0.1703 0.151 Uiso 0.5 1 calc R U P A -2
H39 H 0.3010 0.2403 0.1107 0.151 Uiso 0.5 1 calc R U P A -2
C74 C 0.3506(3) 0.1187(13) 0.0747(5) 0.115(4) Uani 0.5 1 d . U P A -2
H40 H 0.3342 0.0640 0.0587 0.172 Uiso 0.5 1 calc R U P A -2
H41 H 0.3470 0.1793 0.0494 0.172 Uiso 0.5 1 calc R U P A -2
H42 H 0.3740 0.0926 0.0784 0.172 Uiso 0.5 1 calc R U P A -2
C75 C 0.3534(3) 0.0471(10) 0.1726(6) 0.104(3) Uani 0.5 1 d . U P A -2
H43 H 0.3386 -0.0100 0.1548 0.156 Uiso 0.5 1 calc R U P A -2
H44 H 0.3774 0.0276 0.1763 0.156 Uiso 0.5 1 calc R U P A -2
H45 H 0.3490 0.0614 0.2106 0.156 Uiso 0.5 1 calc R U P A -2
C76 C 0.4342(2) 0.4222(6) 0.1267(4) 0.077(3) Uani 0.5 1 d D . P A -2
C77 C 0.4133(4) 0.4472(9) 0.0660(4) 0.106(4) Uani 0.5 1 d D . P A -2
H46 H 0.4280 0.4821 0.0441 0.158 Uiso 0.5 1 calc R U P A -2
H47 H 0.4044 0.3825 0.0467 0.158 Uiso 0.5 1 calc R U P A -2
H48 H 0.3941 0.4929 0.0687 0.158 Uiso 0.5 1 calc R U P A -2
C78 C 0.4646(3) 0.3499(8) 0.1229(6) 0.107(4) Uani 0.5 1 d D . P A -2
H49 H 0.4798 0.3853 0.1019 0.161 Uiso 0.5 1 calc R U P A -2
H50 H 0.4774 0.3329 0.1615 0.161 Uiso 0.5 1 calc R U P A -2
H51 H 0.4559 0.2858 0.1028 0.161 Uiso 0.5 1 calc R U P A -2
C79 C 0.4494(4) 0.5257(9) 0.1552(7) 0.094(5) Uani 0.5 1 d D . P A -2
H52 H 0.4644 0.5568 0.1325 0.141 Uiso 0.5 1 calc R U P A -2
H53 H 0.4307 0.5740 0.1571 0.141 Uiso 0.5 1 calc R U P A -2
H54 H 0.4625 0.5115 0.1940 0.141 Uiso 0.5 1 calc R U P A -2
Ni1 Ni 0.36030(2) 0.44034(4) 0.42540(2) 0.03804(16) Uani 1 1 d . . . . .
Cl4 Cl 0.0850(3) 0.5588(9) 0.2561(6) 0.194(5) Uani 0.2 1 d D U P B 3
Cl5 Cl 0.1327(4) 0.3956(9) 0.2289(6) 0.185(5) Uani 0.2 1 d D U P B 3
C82 C 0.0998(8) 0.4277(8) 0.265(2) 0.173(7) Uani 0.2 1 d D U P B 3
H91 H 0.1136 0.4316 0.3052 0.208 Uiso 0.2 1 calc R U P B 3
Cl3 Cl 0.0706(2) 0.3270(8) 0.2734(3) 0.143(3) Uani 0.2 1 d D U P B 3
O1 O 0.0000 0.3069(11) 0.2500 0.268(10) Uani 0.8 2 d S T P . .

loop_
_atom_site_aniso_label
_atom_site_aniso_U_11
_atom_site_aniso_U_22
_atom_site_aniso_U_33
_atom_site_aniso_U_23
_atom_site_aniso_U_13
_atom_site_aniso_U_12
C1 0.0414(14) 0.0362(15) 0.0518(16) -0.0025(12) 0.0039(12) 0.0038(11)
C2 0.0526(17) 0.0435(17) 0.068(2) 0.0018(15) 0.0135(15) 0.0131(14)
C3 0.0494(16) 0.0477(17) 0.063(2) 0.0010(14) 0.0123(14) 0.0091(13)
C4 0.0372(13) 0.0427(16) 0.0519(16) -0.0027(12) 0.0061(12) 0.0040(11)
C5 0.0421(14) 0.0422(15) 0.0507(16) -0.0022(12) 0.0092(12) 0.0004(12)
C6 0.0462(15) 0.0385(15) 0.0469(15) 0.0026(12) 0.0119(12) 0.0031(11)
C7 0.0584(18) 0.0471(17) 0.0537(18) 0.0029(14) 0.0127(14) 0.0066(14)
C8 0.0543(18) 0.0531(19) 0.0556(19) 0.0094(15) 0.0068(14) 0.0147(14)
C9 0.0413(14) 0.0460(17) 0.0526(17) 0.0041(13) 0.0035(12) 0.0081(12)
C10 0.0369(13) 0.0402(15) 0.0533(17) 0.0030(12) 0.0025(12) 0.0038(11)
C11 0.0347(13) 0.0354(14) 0.0603(18) 0.0029(12) 0.0045(12) 0.0018(11)
C12 0.0413(15) 0.0429(16) 0.067(2) 0.0081(14) 0.0119(14) 0.0081(12)
C13 0.0480(16) 0.0439(17) 0.064(2) 0.0064(14) 0.0177(14) 0.0086(13)
C14 0.0409(14) 0.0352(14) 0.0554(17) 0.0041(12) 0.0109(12) 0.0037(11)
C15 0.0433(15) 0.0395(15) 0.0576(18) 0.0037(13) 0.0129(13) 0.0011(12)
C16 0.0362(13) 0.0398(15) 0.0482(15) 0.0029(12) 0.0053(11) -0.0002(11)
C17 0.0421(14) 0.0453(16) 0.0517(17) 0.0059(13) 0.0050(12) 0.0043(12)
C18 0.0371(13) 0.0426(16) 0.0554(17) 0.0082(13) 0.0038(12) 0.0032(11)
C19 0.0320(12) 0.0340(14) 0.0532(16) 0.0022(12) 0.0008(11) -0.0002(10)
C20 0.0341(12) 0.0360(14) 0.0524(16) -0.0017(12) -0.0032(11) 0.0011(11)
N1 0.0357(11) 0.0349(12) 0.0474(13) 0.0008(10) 0.0032(9) 0.0016(9)
N2 0.0387(11) 0.0388(13) 0.0535(14) 0.0018(10) 0.0082(10) 0.0045(9)
N3 0.0362(11) 0.0348(12) 0.0517(14) 0.0038(10) 0.0071(10) 0.0025(9)
N4 0.0309(10) 0.0324(12) 0.0537(14) 0.0011(10) 0.0029(9) 0.0013(9)
C21 0.0429(15) 0.0471(17) 0.0637(19) 0.0016(14) 0.0123(14) 0.0019(13)
C22 0.082(3) 0.067(3) 0.082(3) 0.011(2) 0.021(2) 0.006(2)
N5 0.070(2) 0.092(3) 0.126(4) 0.050(3) 0.023(2) 0.005(2)
C23 0.059(2) 0.063(2) 0.066(2) -0.0022(18) 0.0156(17) -0.0001(16)
N6 0.085(2) 0.081(2) 0.068(2) -0.0111(18) 0.0206(18) 0.0108(19)
Cl1 0.0778(6) 0.0652(5) 0.0591(5) 0.0103(4) 0.0239(4) 0.0136(4)
C24 0.0404(14) 0.0426(16) 0.0551(17) 0.0032(13) 0.0032(12) 0.0078(12)
C25 0.0449(15) 0.0403(16) 0.0616(19) -0.0010(13) 0.0038(13) 0.0055(12)
C26 0.0408(15) 0.0503(18) 0.067(2) -0.0065(15) -0.0022(14) 0.0017(13)
C27 0.0454(16) 0.055(2) 0.066(2) 0.0013(16) -0.0058(15) 0.0131(14)
C28 0.0513(17) 0.0491(18) 0.066(2) 0.0086(15) 0.0039(15) 0.0144(14)
C29 0.0404(14) 0.0445(17) 0.068(2) 0.0042(15) 0.0044(14) 0.0045(12)
C30 0.0442(17) 0.066(2) 0.095(3) -0.013(2) -0.0053(18) -0.0023(16)
C31 0.063(2) 0.064(3) 0.158(5) -0.014(3) 0.015(3) -0.021(2)
C32 0.074(3) 0.154(6) 0.110(4) -0.063(4) -0.012(3) -0.019(3)
C33 0.0423(18) 0.080(3) 0.138(4) -0.021(3) 0.008(2) -0.0026(18)
C34 0.065(2) 0.053(2) 0.094(3) 0.018(2) 0.011(2) 0.0130(17)
C35 0.080(3) 0.047(2) 0.122(4) 0.007(2) -0.009(3) 0.0069(19)
C36 0.094(3) 0.061(2) 0.092(3) 0.019(2) 0.009(3) 0.030(2)
C37 0.104(4) 0.078(3) 0.161(6) 0.050(4) 0.059(4) 0.026(3)
C38 0.0391(13) 0.0345(14) 0.0542(17) 0.0014(12) 0.0028(12) 0.0032(11)
C39 0.0377(13) 0.0356(14) 0.0550(17) -0.0019(12) 0.0013(12) 0.0031(11)
C40 0.0369(13) 0.0368(15) 0.0544(17) -0.0003(12) 0.0041(12) 0.0053(11)
C41 0.0485(15) 0.0336(14) 0.0555(17) 0.0032(12) 0.0054(13) 0.0014(12)
C42 0.0508(16) 0.0357(15) 0.0537(17) -0.0008(12) 0.0013(13) -0.0033(12)
C43 0.0474(15) 0.0374(15) 0.0527(17) -0.0002(12) -0.0008(13) -0.0016(12)
C44 0.0435(14) 0.0401(16) 0.0524(17) -0.0013(13) 0.0030(13) 0.0051(12)
C45 0.0418(15) 0.0531(19) 0.064(2) 0.0006(15) -0.0031(14) 0.0011(13)
C46 0.063(2) 0.059(2) 0.0550(19) -0.0059(16) 0.0058(16) 0.0148(16)
C47 0.0538(17) 0.0469(18) 0.0577(19) 0.0067(14) 0.0024(14) 0.0088(14)
C48 0.072(2) 0.0398(17) 0.067(2) -0.0005(15) -0.0032(17) -0.0128(15)
C49 0.126(4) 0.103(4) 0.123(4) -0.023(3) 0.033(4) -0.067(4)
C50 0.118(4) 0.074(3) 0.145(5) -0.049(3) 0.009(4) -0.009(3)
C51 0.213(7) 0.052(3) 0.140(5) -0.004(3) -0.099(5) -0.024(4)
Cl2 0.0680(5) 0.0650(6) 0.0900(7) 0.0122(5) 0.0363(5) 0.0249(4)
C52 0.036(4) 0.044(4) 0.043(4) 0.003(3) 0.005(3) 0.010(3)
C53 0.032(4) 0.065(6) 0.051(4) 0.001(4) 0.006(3) 0.003(4)
C54 0.059(5) 0.048(5) 0.053(4) -0.002(4) 0.000(4) 0.016(4)
C55 0.073(6) 0.058(6) 0.040(4) -0.003(4) 0.014(4) 0.022(5)
C56 0.061(5) 0.046(4) 0.061(5) 0.007(3) 0.026(4) 0.010(4)
C57 0.057(5) 0.040(4) 0.060(5) -0.003(3) 0.020(4) -0.001(4)
C58 0.069(4) 0.080(5) 0.068(4) -0.021(4) 0.007(3) 0.001(4)
C59 0.072(6) 0.072(7) 0.091(7) -0.025(7) 0.012(5) -0.011(6)
C60 0.063(5) 0.100(7) 0.080(5) -0.028(5) -0.006(4) 0.010(5)
C61 0.100(6) 0.127(8) 0.067(5) -0.037(5) 0.011(5) 0.002(6)
C62 0.079(5) 0.058(5) 0.091(6) -0.003(4) 0.048(5) 0.001(4)
C63 0.079(9) 0.080(8) 0.098(8) 0.005(6) 0.037(7) 0.000(6)
C64 0.205(15) 0.100(9) 0.113(9) -0.034(7) 0.111(11) -0.067(10)
C65 0.071(5) 0.078(6) 0.172(12) 0.017(7) 0.060(7) 0.009(5)
C66 0.033(4) 0.054(6) 0.064(6) 0.012(5) 0.009(4) 0.011(4)
C67 0.050(4) 0.066(7) 0.058(5) -0.008(4) 0.015(4) -0.007(4)
C68 0.048(4) 0.070(6) 0.065(5) -0.011(4) 0.007(3) 0.013(4)
C69 0.073(6) 0.074(7) 0.064(5) 0.005(5) 0.028(5) 0.024(5)
C70 0.064(6) 0.059(6) 0.054(6) 0.010(5) 0.021(5) 0.022(5)
C71 0.060(5) 0.044(4) 0.071(6) 0.006(4) 0.023(5) 0.009(4)
C72 0.077(6) 0.110(8) 0.091(6) -0.038(6) 0.012(5) -0.001(6)
C73 0.064(5) 0.129(8) 0.106(7) -0.047(6) 0.014(5) -0.008(5)
C74 0.094(6) 0.149(9) 0.101(7) -0.060(7) 0.022(6) -0.014(7)
C75 0.109(7) 0.086(7) 0.116(8) -0.033(6) 0.020(6) -0.016(6)
C76 0.103(7) 0.054(5) 0.092(6) 0.019(4) 0.058(6) 0.024(5)
C77 0.167(12) 0.078(6) 0.089(7) 0.024(5) 0.064(8) 0.035(7)
C78 0.115(8) 0.074(6) 0.163(12) 0.039(7) 0.097(9) 0.032(6)
C79 0.104(11) 0.064(7) 0.138(13) 0.044(8) 0.078(10) 0.023(7)
Ni1 0.0320(2) 0.0325(3) 0.0475(3) 0.00137(19) 0.00409(19) 0.00255(17)
Cl4 0.203(10) 0.151(9) 0.201(10) 0.019(8) -0.015(8) 0.041(8)
Cl5 0.267(11) 0.141(8) 0.170(8) 0.055(7) 0.102(8) 0.055(8)
C82 0.184(10) 0.166(9) 0.166(9) 0.012(8) 0.030(8) 0.017(8)
Cl3 0.146(6) 0.167(8) 0.089(4) -0.026(5) -0.033(4) 0.039(6)
O1 0.48(3) 0.133(10) 0.249(16) 0.000 0.214(19) 0.000

loop_
_atom_type_symbol
_atom_type_description
_atom_type_scat_dispersion_real
_atom_type_scat_dispersion_imag
_atom_type_scat_source
C C 0.0181 0.0091 'International Tables Vol C Tables 4.2.6.8 and 6.1.1.4'
H H 0.0000 0.0000 'International Tables Vol C Tables 4.2.6.8 and 6.1.1.4'
Ni Ni -3.0029 0.5091 'International Tables Vol C Tables 4.2.6.8 and 6.1.1.4'
N N 0.0311 0.0180 'International Tables Vol C Tables 4.2.6.8 and 6.1.1.4'
Cl Cl 0.3639 0.7018 'International Tables Vol C Tables 4.2.6.8 and 6.1.1.4'
O O 0.0492 0.0322 'International Tables Vol C Tables 4.2.6.8 and 6.1.1.4'

loop_
_geom_angle_atom_site_label_1
_geom_angle_atom_site_label_2
_geom_angle_atom_site_label_3
_geom_angle
N1 C1 C20 125.5(3)
N1 C1 C2 109.9(3)
C20 C1 C2 123.6(3)
C3 C2 C1 107.4(3)
C3 C2 H1 126.3
C1 C2 H1 126.3
C2 C3 C4 107.8(3)
C2 C3 Cl2 123.8(3)
C4 C3 Cl2 128.3(3)
N1 C4 C5 123.4(3)
N1 C4 C3 107.9(3)
C5 C4 C3 128.2(3)
C4 C5 C6 121.8(3)
C4 C5 C21 119.2(3)
C6 C5 C21 119.0(3)
N2 C6 C5 123.2(3)
N2 C6 C7 108.6(3)
C5 C6 C7 127.7(3)
C8 C7 C6 108.1(3)
C8 C7 Cl1 122.1(3)
C6 C7 Cl1 129.6(3)
C7 C8 C9 106.8(3)
C7 C8 H2 126.6
C9 C8 H2 126.6
N2 C9 C10 124.5(3)
N2 C9 C8 110.5(3)
C10 C9 C8 124.7(3)
C11 C10 C9 121.5(3)
C11 C10 C24 118.6(3)
C9 C10 C24 119.6(3)
C10 C11 N3 124.9(3)
C10 C11 C12 124.7(3)
N3 C11 C12 109.7(3)
C13 C12 C11 107.3(3)
C13 C12 H3 126.3
C11 C12 H3 126.3
C12 C13 C14 107.1(3)
C12 C13 H4 126.4
C14 C13 H4 126.4
N3 C14 C15 125.0(3)
N3 C14 C13 109.7(3)
C15 C14 C13 124.7(3)
C14 C15 C16 120.2(3)
C14 C15 C52 117.3(4)
C16 C15 C52 121.0(4)
C14 C15 C66 122.5(4)
C16 C15 C66 117.3(4)
N4 C16 C15 124.7(3)
N4 C16 C17 110.5(3)
C15 C16 C17 124.1(3)
C18 C17 C16 106.7(3)
C18 C17 H5 126.7
C16 C17 H5 126.7
C17 C18 C19 107.4(3)
C17 C18 H6 126.3
C19 C18 H6 126.3
N4 C19 C20 123.9(3)
N4 C19 C18 110.0(3)
C20 C19 C18 125.5(3)
C19 C20 C1 121.1(3)
C19 C20 C38 118.0(3)
C1 C20 C38 120.3(3)
C1 N1 C4 106.8(2)
C1 N1 Ni1 126.0(2)
C4 N1 Ni1 127.07(19)
C6 N2 C9 105.9(3)
C6 N2 Ni1 127.97(19)
C9 N2 Ni1 126.1(2)
C14 N3 C11 106.0(2)
C14 N3 Ni1 127.48(19)
C11 N3 Ni1 126.5(2)
C16 N4 C19 105.2(2)
C16 N4 Ni1 127.51(19)
C19 N4 Ni1 127.3(2)
C23 C21 C22 112.6(3)
C23 C21 C5 116.4(3)
C22 C21 C5 111.6(3)
C23 C21 H92 105.0
C22 C21 H92 105.0
C5 C21 H92 105.0
N5 C22 C21 171.8(5)
N6 C23 C21 177.9(5)
C29 C24 C25 119.7(3)
C29 C24 C10 121.3(3)
C25 C24 C10 119.0(3)
C26 C25 C24 121.3(3)
C26 C25 H7 119.3
C24 C25 H7 119.3
C25 C26 C27 117.6(3)
C25 C26 C30 122.1(3)
C27 C26 C30 120.3(3)
C28 C27 C26 122.8(3)
C28 C27 H8 118.6
C26 C27 H8 118.6
C27 C28 C29 117.9(3)
C27 C28 C34 123.9(3)
C29 C28 C34 118.1(3)
C24 C29 C28 120.6(3)
C24 C29 H9 119.7
C28 C29 H9 119.7
C31 C30 C33 108.6(4)
C31 C30 C32 106.3(5)
C33 C30 C32 111.2(4)
C31 C30 C26 112.3(3)
C33 C30 C26 110.3(3)
C32 C30 C26 108.2(4)
C30 C31 H55 109.5
C30 C31 H56 109.5
H55 C31 H56 109.5
C30 C31 H57 109.5
H55 C31 H57 109.5
H56 C31 H57 109.5
C30 C32 H58 109.5
C30 C32 H59 109.5
H58 C32 H59 109.5
C30 C32 H60 109.5
H58 C32 H60 109.5
H59 C32 H60 109.5
C30 C33 H61 109.5
C30 C33 H62 109.5
H61 C33 H62 109.5
C30 C33 H63 109.5
H61 C33 H63 109.5
H62 C33 H63 109.5
C37 C34 C28 109.8(3)
C37 C34 C35 110.1(4)
C28 C34 C35 107.7(4)
C37 C34 C36 108.7(4)
C28 C34 C36 111.7(4)
C35 C34 C36 108.9(4)
C34 C35 H64 109.5
C34 C35 H65 109.5
H64 C35 H65 109.5
C34 C35 H66 109.5
H64 C35 H66 109.5
H65 C35 H66 109.5
C34 C36 H67 109.5
C34 C36 H68 109.5
H67 C36 H68 109.5
C34 C36 H69 109.5
H67 C36 H69 109.5
H68 C36 H69 109.5
C34 C37 H70 109.5
C34 C37 H71 109.5
H70 C37 H71 109.5
C34 C37 H72 109.5
H70 C37 H72 109.5
H71 C37 H72 109.5
C39 C38 C43 119.8(3)
C39 C38 C20 119.6(3)
C43 C38 C20 120.4(3)
C38 C39 C40 121.0(3)
C38 C39 H10 119.5
C40 C39 H10 119.5
C41 C40 C39 118.0(3)
C41 C40 C44 123.6(3)
C39 C40 C44 118.4(3)
C40 C41 C42 122.4(3)
C40 C41 H11 118.8
C42 C41 H11 118.8
C43 C42 C41 118.1(3)
C43 C42 C48 122.3(3)
C41 C42 C48 119.5(3)
C42 C43 C38 120.7(3)
C42 C43 H12 119.7
C38 C43 H12 119.7
C47 C44 C46 108.4(3)
C47 C44 C45 108.3(3)
C46 C44 C45 109.5(3)
C47 C44 C40 112.2(3)
C46 C44 C40 109.2(2)
C45 C44 C40 109.3(3)
C44 C45 H73 109.5
C44 C45 H74 109.5
H73 C45 H74 109.5
C44 C45 H75 109.5
H73 C45 H75 109.5
H74 C45 H75 109.5
C44 C46 H76 109.5
C44 C46 H77 109.5
H76 C46 H77 109.5
C44 C46 H78 109.5
H76 C46 H78 109.5
H77 C46 H78 109.5
C44 C47 H79 109.5
C44 C47 H80 109.5
H79 C47 H80 109.5
C44 C47 H81 109.5
H79 C47 H81 109.5
H80 C47 H81 109.5
C51 C48 C49 113.1(5)
C51 C48 C42 113.8(3)
C49 C48 C42 108.6(4)
C51 C48 C50 107.7(5)
C49 C48 C50 103.5(5)
C42 C48 C50 109.6(3)
C48 C49 H82 109.5
C48 C49 H83 109.5
H82 C49 H83 109.5
C48 C49 H84 109.5
H82 C49 H84 109.5
H83 C49 H84 109.5
C48 C50 H85 109.5
C48 C50 H86 109.5
H85 C50 H86 109.5
C48 C50 H87 109.5
H85 C50 H87 109.5
H86 C50 H87 109.5
C48 C51 H88 109.5
C48 C51 H89 109.5
H88 C51 H89 109.5
C48 C51 H90 109.5
H88 C51 H90 109.5
H89 C51 H90 109.5
C53 C52 C57 120.0
C53 C52 C15 116.4(5)
C57 C52 C15 123.2(5)
C54 C53 C52 120.0
C54 C53 H13 120.0
C52 C53 H13 120.0
C53 C54 C55 120.0
C53 C54 C58 118.8(5)
C55 C54 C58 121.2(5)
C56 C55 C54 120.0
C56 C55 H14 120.0
C54 C55 H14 120.0
C55 C56 C57 120.0
C55 C56 C62 120.9(5)
C57 C56 C62 119.1(5)
C56 C57 C52 120.0
C56 C57 H15 120.0
C52 C57 H15 120.0
C60 C58 C61 108.5(6)
C60 C58 C59 108.6(6)
C61 C58 C59 109.1(6)
C60 C58 C54 110.3(6)
C61 C58 C54 112.6(7)
C59 C58 C54 107.6(8)
C58 C59 H19 109.5
C58 C59 H20 109.5
H19 C59 H20 109.5
C58 C59 H21 109.5
H19 C59 H21 109.5
H20 C59 H21 109.5
C58 C60 H22 109.5
C58 C60 H23 109.5
H22 C60 H23 109.5
C58 C60 H24 109.5
H22 C60 H24 109.5
H23 C60 H24 109.5
C58 C61 H25 109.5
C58 C61 H26 109.5
H25 C61 H26 109.5
C58 C61 H27 109.5
H25 C61 H27 109.5
H26 C61 H27 109.5
C65 C62 C64 109.2(6)
C65 C62 C63 108.8(6)
C64 C62 C63 108.0(6)
C65 C62 C56 108.2(6)
C64 C62 C56 112.4(7)
C63 C62 C56 110.2(8)
C62 C63 H28 109.5
C62 C63 H29 109.5
H28 C63 H29 109.5
C62 C63 H30 109.5
H28 C63 H30 109.5
H29 C63 H30 109.5
C62 C64 H31 109.5
C62 C64 H32 109.5
H31 C64 H32 109.5
C62 C64 H33 109.5
H31 C64 H33 109.5
H32 C64 H33 109.5
C62 C65 H34 109.5
C62 C65 H35 109.5
H34 C65 H35 109.5
C62 C65 H36 109.5
H34 C65 H36 109.5
H35 C65 H36 109.5
C67 C66 C71 120.0
C67 C66 C15 121.4(5)
C71 C66 C15 118.5(5)
C66 C67 C68 120.0
C66 C67 H16 120.0
C68 C67 H16 120.0
C69 C68 C67 120.0
C69 C68 C72 119.4(9)
C67 C68 C72 120.2(8)
C68 C69 C70 120.0
C68 C69 H17 120.0
C70 C69 H17 120.0
C69 C70 C71 120.0
C69 C70 C76 119.2(6)
C71 C70 C76 120.8(6)
C70 C71 C66 120.0
C70 C71 H18 120.0
C66 C71 H18 120.0
C68 C72 C74 115.4(14)
C68 C72 C73 112.0(12)
C74 C72 C73 111.3(14)
C68 C72 C75 106.4(13)
C74 C72 C75 105.7(13)
C73 C72 C75 105.3(14)
C72 C73 H37 109.5
C72 C73 H38 109.5
H37 C73 H38 109.5
C72 C73 H39 109.5
H37 C73 H39 109.5
H38 C73 H39 109.5
C72 C74 H40 109.5
C72 C74 H41 109.5
H40 C74 H41 109.5
C72 C74 H42 109.5
H40 C74 H42 109.5
H41 C74 H42 109.5
C72 C75 H43 109.5
C72 C75 H44 109.5
H43 C75 H44 109.5
C72 C75 H45 109.5
H43 C75 H45 109.5
H44 C75 H45 109.5
C70 C76 C77 107.8(7)
C70 C76 C78 110.1(6)
C77 C76 C78 109.8(8)
C70 C76 C79 113.1(7)
C77 C76 C79 108.3(9)
C78 C76 C79 107.6(10)
C76 C77 H46 109.5
C76 C77 H47 109.5
H46 C77 H47 109.5
C76 C77 H48 109.5
H46 C77 H48 109.5
H47 C77 H48 109.5
C76 C78 H49 109.5
C76 C78 H50 109.5
H49 C78 H50 109.5
C76 C78 H51 109.5
H49 C78 H51 109.5
H50 C78 H51 109.5
C76 C79 H52 109.5
C76 C79 H53 109.5
H52 C79 H53 109.5
C76 C79 H54 109.5
H52 C79 H54 109.5
H53 C79 H54 109.5
N4 Ni1 N1 90.65(10)
N4 Ni1 N3 89.20(10)
N1 Ni1 N3 178.58(10)
N4 Ni1 N2 179.73(11)
N1 Ni1 N2 89.62(10)
N3 Ni1 N2 90.53(10)
Cl5 C82 Cl3 117.3(11)
Cl5 C82 Cl4 114.9(10)
Cl3 C82 Cl4 119.6(11)
Cl5 C82 H91 99.6
Cl3 C82 H91 99.6
Cl4 C82 H91 99.6

loop_
_geom_bond_atom_site_label_1
_geom_bond_atom_site_label_2
_geom_bond_distance
C1 N1 1.380(4)
C1 C20 1.392(4)
C1 C2 1.417(4)
C2 C3 1.350(5)
C2 H1 0.9500
C3 C4 1.449(4)
C3 Cl2 1.722(3)
C4 N1 1.386(4)
C4 C5 1.391(4)
C5 C6 1.397(4)
C5 C21 1.538(4)
C6 N2 1.375(4)
C6 C7 1.450(4)
C7 C8 1.346(5)
C7 Cl1 1.717(3)
C8 C9 1.419(5)
C8 H2 0.9500
C9 N2 1.390(4)
C9 C10 1.392(4)
C10 C11 1.379(4)
C10 C24 1.493(4)
C11 N3 1.381(4)
C11 C12 1.435(4)
C12 C13 1.347(5)
C12 H3 0.9500
C13 C14 1.442(4)
C13 H4 0.9500
C14 N3 1.374(4)
C14 C15 1.383(4)
C15 C16 1.388(4)
C15 C52 1.474(6)
C15 C66 1.534(6)
C16 N4 1.379(4)
C16 C17 1.435(4)
C17 C18 1.348(5)
C17 H5 0.9500
C18 C19 1.436(4)
C18 H6 0.9500
C19 N4 1.382(4)
C19 C20 1.389(4)
C20 C38 1.493(4)
N1 Ni1 1.899(2)
N2 Ni1 1.903(3)
N3 Ni1 1.899(2)
N4 Ni1 1.894(2)
C21 C23 1.446(5)
C21 C22 1.492(6)
C21 H92 1.0000
C22 N5 1.245(6)
C23 N6 1.159(5)
C24 C29 1.389(5)
C24 C25 1.391(4)
C25 C26 1.384(4)
C25 H7 0.9500
C26 C27 1.397(5)
C26 C30 1.539(5)
C27 C28 1.386(5)
C27 H8 0.9500
C28 C29 1.401(4)
C28 C34 1.534(5)
C29 H9 0.9500
C30 C31 1.512(7)
C30 C33 1.525(6)
C30 C32 1.539(7)
C31 H55 0.9800
C31 H56 0.9800
C31 H57 0.9800
C32 H58 0.9800
C32 H59 0.9800
C32 H60 0.9800
C33 H61 0.9800
C33 H62 0.9800
C33 H63 0.9800
C34 C37 1.528(7)
C34 C35 1.538(7)
C34 C36 1.540(6)
C35 H64 0.9800
C35 H65 0.9800
C35 H66 0.9800
C36 H67 0.9800
C36 H68 0.9800
C36 H69 0.9800
C37 H70 0.9800
C37 H71 0.9800
C37 H72 0.9800
C38 C39 1.393(4)
C38 C43 1.395(4)
C39 C40 1.398(4)
C39 H10 0.9500
C40 C41 1.390(4)
C40 C44 1.541(4)
C41 C42 1.404(4)
C41 H11 0.9500
C42 C43 1.393(4)
C42 C48 1.537(4)
C43 H12 0.9500
C44 C47 1.529(4)
C44 C46 1.535(5)
C44 C45 1.535(4)
C45 H73 0.9800
C45 H74 0.9800
C45 H75 0.9800
C46 H76 0.9800
C46 H77 0.9800
C46 H78 0.9800
C47 H79 0.9800
C47 H80 0.9800
C47 H81 0.9800
C48 C51 1.457(7)
C48 C49 1.513(7)
C48 C50 1.553(7)
C49 H82 0.9800
C49 H83 0.9800
C49 H84 0.9800
C50 H85 0.9800
C50 H86 0.9800
C50 H87 0.9800
C51 H88 0.9800
C51 H89 0.9800
C51 H90 0.9800
C52 C53 1.3900
C52 C57 1.3900
C53 C54 1.3900
C53 H13 0.9500
C54 C55 1.3900
C54 C58 1.538(10)
C55 C56 1.3900
C55 H14 0.9500
C56 C57 1.3900
C56 C62 1.550(10)
C57 H15 0.9500
C58 C60 1.521(8)
C58 C61 1.522(8)
C58 C59 1.523(9)
C59 H19 0.9800
C59 H20 0.9800
C59 H21 0.9800
C60 H22 0.9800
C60 H23 0.9800
C60 H24 0.9800
C61 H25 0.9800
C61 H26 0.9800
C61 H27 0.9800
C62 C65 1.516(9)
C62 C64 1.519(9)
C62 C63 1.526(10)
C63 H28 0.9800
C63 H29 0.9800
C63 H30 0.9800
C64 H31 0.9800
C64 H32 0.9800
C64 H33 0.9800
C65 H34 0.9800
C65 H35 0.9800
C65 H36 0.9800
C66 C67 1.3900
C66 C71 1.3900
C67 C68 1.3900
C67 H16 0.9500
C68 C69 1.3900
C68 C72 1.509(19)
C69 C70 1.3900
C69 H17 0.9500
C70 C71 1.3900
C70 C76 1.538(10)
C71 H18 0.9500
C72 C74 1.52(2)
C72 C73 1.54(2)
C72 C75 1.61(2)
C73 H37 0.9800
C73 H38 0.9800
C73 H39 0.9800
C74 H40 0.9800
C74 H41 0.9800
C74 H42 0.9800
C75 H43 0.9800
C75 H44 0.9800
C75 H45 0.9800
C76 C77 1.546(9)
C76 C78 1.552(8)
C76 C79 1.558(10)
C77 H46 0.9800
C77 H47 0.9800
C77 H48 0.9800
C78 H49 0.9800
C78 H50 0.9800
C78 H51 0.9800
C79 H52 0.9800
C79 H53 0.9800
C79 H54 0.9800
Cl4 C82 1.784(13)
Cl5 C82 1.776(13)
C82 Cl3 1.782(13)
C82 H91 1.0000

loop_
_geom_torsion_atom_site_label_1
_geom_torsion_atom_site_label_2
_geom_torsion_atom_site_label_3
_geom_torsion_atom_site_label_4
_geom_torsion
N1 C1 C2 C3 -2.7(4)
C20 C1 C2 C3 166.0(3)
C1 C2 C3 C4 3.9(4)
C1 C2 C3 Cl2 -178.8(3)
C2 C3 C4 N1 -3.8(4)
Cl2 C3 C4 N1 179.1(3)
C2 C3 C4 C5 167.9(3)
Cl2 C3 C4 C5 -9.3(5)
N1 C4 C5 C6 12.6(5)
C3 C4 C5 C6 -157.8(3)
N1 C4 C5 C21 -167.2(3)
C3 C4 C5 C21 22.4(5)
C4 C5 C6 N2 -17.3(5)
C21 C5 C6 N2 162.4(3)
C4 C5 C6 C7 154.2(3)
C21 C5 C6 C7 -26.0(5)
N2 C6 C7 C8 2.6(4)
C5 C6 C7 C8 -169.9(3)
N2 C6 C7 Cl1 177.0(3)
C5 C6 C7 Cl1 4.4(5)
C6 C7 C8 C9 -3.8(4)
Cl1 C7 C8 C9 -178.7(3)
C7 C8 C9 N2 3.8(4)
C7 C8 C9 C10 -170.1(3)
N2 C9 C10 C11 -10.2(5)
C8 C9 C10 C11 162.9(3)
N2 C9 C10 C24 175.1(3)
C8 C9 C10 C24 -11.8(5)
C9 C10 C11 N3 10.6(5)
C24 C10 C11 N3 -174.7(3)
C9 C10 C11 C12 -159.5(3)
C24 C10 C11 C12 15.2(5)
C10 C11 C12 C13 168.3(3)
N3 C11 C12 C13 -3.1(4)
C11 C12 C13 C14 3.4(4)
C12 C13 C14 N3 -2.8(4)
C12 C13 C14 C15 168.6(3)
N3 C14 C15 C16 12.7(5)
C13 C14 C15 C16 -157.4(3)
N3 C14 C15 C52 178.8(4)
C13 C14 C15 C52 8.7(6)
N3 C14 C15 C66 -167.0(4)
C13 C14 C15 C66 22.9(6)
C14 C15 C16 N4 -12.0(5)
C52 C15 C16 N4 -177.6(4)
C66 C15 C16 N4 167.8(4)
C14 C15 C16 C17 157.6(3)
C52 C15 C16 C17 -7.9(5)
C66 C15 C16 C17 -22.6(5)
N4 C16 C17 C18 4.7(3)
C15 C16 C17 C18 -166.2(3)
C16 C17 C18 C19 -5.3(3)
C17 C18 C19 N4 4.3(3)
C17 C18 C19 C20 -167.2(3)
N4 C19 C20 C1 -11.0(4)
C18 C19 C20 C1 159.4(3)
N4 C19 C20 C38 177.9(2)
C18 C19 C20 C38 -11.7(4)
N1 C1 C20 C19 12.0(4)
C2 C1 C20 C19 -154.9(3)
N1 C1 C20 C38 -177.0(3)
C2 C1 C20 C38 16.0(4)
C20 C1 N1 C4 -168.2(3)
C2 C1 N1 C4 0.3(3)
C20 C1 N1 Ni1 8.3(4)
C2 C1 N1 Ni1 176.8(2)
C5 C4 N1 C1 -170.1(3)
C3 C4 N1 C1 2.0(3)
C5 C4 N1 Ni1 13.5(4)
C3 C4 N1 Ni1 -174.4(2)
C5 C6 N2 C9 172.7(3)
C7 C6 N2 C9 -0.2(3)
C5 C6 N2 Ni1 -4.2(4)
C7 C6 N2 Ni1 -177.1(2)
C10 C9 N2 C6 171.8(3)
C8 C9 N2 C6 -2.1(4)
C10 C9 N2 Ni1 -11.2(5)
C8 C9 N2 Ni1 174.8(2)
C15 C14 N3 C11 -170.5(3)
C13 C14 N3 C11 0.9(3)
C15 C14 N3 Ni1 8.9(4)
C13 C14 N3 Ni1 -179.8(2)
C10 C11 N3 C14 -170.1(3)
C12 C11 N3 C14 1.3(3)
C10 C11 N3 Ni1 10.5(4)
C12 C11 N3 Ni1 -178.1(2)
C15 C16 N4 C19 168.9(3)
C17 C16 N4 C19 -1.9(3)
C15 C16 N4 Ni1 -10.3(4)
C17 C16 N4 Ni1 178.83(19)
C20 C19 N4 C16 170.4(3)
C18 C19 N4 C16 -1.4(3)
C20 C19 N4 Ni1 -10.4(4)
C18 C19 N4 Ni1 177.88(18)
C4 C5 C21 C23 -91.2(4)
C6 C5 C21 C23 89.1(4)
C4 C5 C21 C22 137.7(3)
C6 C5 C21 C22 -42.0(4)
C11 C10 C24 C29 -108.8(4)
C9 C10 C24 C29 66.0(4)
C11 C10 C24 C25 70.1(4)
C9 C10 C24 C25 -115.1(4)
C29 C24 C25 C26 -2.2(5)
C10 C24 C25 C26 178.9(3)
C24 C25 C26 C27 1.2(5)
C24 C25 C26 C30 -179.0(3)
C25 C26 C27 C28 0.5(6)
C30 C26 C27 C28 -179.4(4)
C26 C27 C28 C29 -1.1(6)
C26 C27 C28 C34 176.7(4)
C25 C24 C29 C28 1.5(5)
C10 C24 C29 C28 -179.6(3)
C27 C28 C29 C24 0.1(6)
C34 C28 C29 C24 -177.8(3)
C25 C26 C30 C31 0.2(6)
C27 C26 C30 C31 -180.0(4)
C25 C26 C30 C33 -121.1(4)
C27 C26 C30 C33 58.8(5)
C25 C26 C30 C32 117.2(5)
C27 C26 C30 C32 -62.9(5)
C27 C28 C34 C37 128.5(5)
C29 C28 C34 C37 -53.7(6)
C27 C28 C34 C35 -111.6(4)
C29 C28 C34 C35 66.2(5)
C27 C28 C34 C36 7.9(6)
C29 C28 C34 C36 -174.3(4)
C19 C20 C38 C39 65.6(4)
C1 C20 C38 C39 -105.6(3)
C19 C20 C38 C43 -110.3(3)
C1 C20 C38 C43 78.5(4)
C43 C38 C39 C40 2.9(5)
C20 C38 C39 C40 -173.0(3)
C38 C39 C40 C41 -2.5(5)
C38 C39 C40 C44 175.4(3)
C39 C40 C41 C42 1.5(5)
C44 C40 C41 C42 -176.3(3)
C40 C41 C42 C43 -0.9(5)
C40 C41 C42 C48 177.1(3)
C41 C42 C43 C38 1.2(5)
C48 C42 C43 C38 -176.7(3)
C39 C38 C43 C42 -2.2(5)
C20 C38 C43 C42 173.7(3)
C41 C40 C44 C47 -2.2(4)
C39 C40 C44 C47 180.0(3)
C41 C40 C44 C46 117.9(3)
C39 C40 C44 C46 -59.9(4)
C41 C40 C44 C45 -122.4(3)
C39 C40 C44 C45 59.8(4)
C43 C42 C48 C51 -5.8(7)
C41 C42 C48 C51 176.3(5)
C43 C42 C48 C49 121.0(5)
C41 C42 C48 C49 -56.9(5)
C43 C42 C48 C50 -126.5(4)
C41 C42 C48 C50 55.6(5)
C14 C15 C52 C53 107.3(4)
C16 C15 C52 C53 -86.7(5)
C14 C15 C52 C57 -80.1(6)
C16 C15 C52 C57 85.9(6)
C57 C52 C53 C54 0.0
C15 C52 C53 C54 172.9(7)
C52 C53 C54 C55 0.0
C52 C53 C54 C58 -178.2(6)
C53 C54 C55 C56 0.0
C58 C54 C55 C56 178.2(6)
C54 C55 C56 C57 0.0
C54 C55 C56 C62 179.6(6)
C55 C56 C57 C52 0.0
C62 C56 C57 C52 -179.6(6)
C53 C52 C57 C56 0.0
C15 C52 C57 C56 -172.4(7)
C53 C54 C58 C60 52.4(7)
C55 C54 C58 C60 -125.8(6)
C53 C54 C58 C61 173.7(6)
C55 C54 C58 C61 -4.5(8)
C53 C54 C58 C59 -66.0(7)
C55 C54 C58 C59 115.8(7)
C55 C56 C62 C65 -109.3(6)
C57 C56 C62 C65 70.3(7)
C55 C56 C62 C64 11.3(8)
C57 C56 C62 C64 -169.0(6)
C55 C56 C62 C63 131.9(6)
C57 C56 C62 C63 -48.5(8)
C14 C15 C66 C67 77.9(5)
C16 C15 C66 C67 -101.8(5)
C14 C15 C66 C71 -98.8(5)
C16 C15 C66 C71 81.5(6)
C71 C66 C67 C68 0.0
C15 C66 C67 C68 -176.6(7)
C66 C67 C68 C69 0.0
C66 C67 C68 C72 -173.0(11)
C67 C68 C69 C70 0.0
C72 C68 C69 C70 173.1(10)
C68 C69 C70 C71 0.0
C68 C69 C70 C76 -178.9(7)
C69 C70 C71 C66 0.0
C76 C70 C71 C66 178.9(7)
C67 C66 C71 C70 0.0
C15 C66 C71 C70 176.7(7)
C69 C68 C72 C74 5.8(19)
C67 C68 C72 C74 178.8(11)
C69 C68 C72 C73 -122.9(12)
C67 C68 C72 C73 50.2(17)
C69 C68 C72 C75 122.6(10)
C67 C68 C72 C75 -64.3(13)
C69 C70 C76 C77 51.1(7)
C71 C70 C76 C77 -127.8(7)
C69 C70 C76 C78 -68.8(9)
C71 C70 C76 C78 112.4(9)
C69 C70 C76 C79 170.8(7)
C71 C70 C76 C79 -8.1(10)
C16 N4 Ni1 N1 -158.8(2)
C19 N4 Ni1 N1 22.1(2)
C16 N4 Ni1 N3 22.6(2)
C19 N4 Ni1 N3 -156.4(2)
C1 N1 Ni1 N4 -20.9(2)
C4 N1 Ni1 N4 154.9(2)
C1 N1 Ni1 N2 159.1(2)
C4 N1 Ni1 N2 -25.1(2)
C14 N3 Ni1 N4 -22.0(2)
C11 N3 Ni1 N4 157.3(2)
C14 N3 Ni1 N2 158.0(2)
C11 N3 Ni1 N2 -22.8(2)
